data_4513648
loop_
_publ_author_name
'Ettis, H.'
'Mhiri, T.'
'Naili, H.'

_publ_section_title
;
 Synthesis and crystal structure of a new potassium-gadolinium
 cyclotetraphosphate, K Gd P4 O12
;
_journal_name_full 'Crystal Growth and Design'
_journal_page_first 599
_journal_page_last 602
_journal_volume 3
_journal_year 2003
_chemical_formula_sum 'Gd K O12 P4'
_chemical_name_systematic 'K Gd (P O3)4'
_space_group_IT_number 15
_symmetry_space_group_name_Hall '-C 2yc'
_symmetry_space_group_name_H-M 'C 1 2/c 1'
_cell_angle_alpha 90
_cell_angle_beta 110.94
_cell_angle_gamma 90
_cell_formula_units_Z 4
_cell_length_a 7.875
_cell_length_b 12.431
_cell_length_c 10.537
_cell_volume 963.384
_citation_journal_id_ASTM CGDEFU
_cod_data_source_file Ettis_CGDEFU_2003_300.cif
_cod_data_source_block Gd1K1O12P4
_cod_original_cell_volume 963.3845
_cod_original_formula_sum 'Gd1 K1 O12 P4'
_cod_database_code 4513648

loop_
_symmetry_equiv_pos_as_xyz
x,y,z
-x,y,-z+1/2
-x,-y,-z
x,-y,z-1/2
x+1/2,y+1/2,z
-x+1/2,y+1/2,-z+1/2
-x+1/2,-y+1/2,-z
x+1/2,-y+1/2,z-1/2

loop_
_atom_site_label
_atom_site_type_symbol
_atom_site_fract_x
_atom_site_fract_y
_atom_site_fract_z
_atom_site_occupancy
_atom_site_U_iso_or_equiv
O2 O-2 0.3508 0.4875 0.5818 1 0.0
O4 O-2 0.0689 0.5713 0.4119 1 0.0
P2 P+5 0.0417 0.6707 0.4982 1 0.0
Gd1 Gd+3 0.5 0.6196 0.75 1 0.0
O6 O-2 0.2108 0.7001 0.6137 1 0.0
O5 O-2 -0.0597 0.7556 0.4008 1 0.0
O3 O-2 0.0949 0.3727 0.4302 1 0.0
O1 O-2 0.2804 0.4728 0.3237 1 0.0
K1 K+1 0.5 0.6837 0.25 1 0.0
P1 P+5 0.2174 0.477 0.4403 1 0.0
